data_7234921
loop_
_publ_author_name
'Ciciliati, Mariani A.'
'Eus\'ebio, M. Ermelinda S.'
'Silva, Manuela Ramos'
'Cavalheiro, \'Eder T. G.'
'Castro, Ricardo A. E.'

_publ_section_title
;
 Metoprolol: solid forms of a top selling antihypertensive
;
_journal_issue 29
_journal_name_full CrystEngComm
_journal_page_first 4319
_journal_paper_doi 10.1039/C9CE00700H
_journal_volume 21
_journal_year 2019
_chemical_formula_sum 'C21 H30 N2 O5'
_chemical_formula_weight 390.47
_chemical_name_systematic
; 
 2-hydroxy-N-isopropyl-3-(4-(2-methoxyethyl)phenoxy)propan-1-aminium nicotinate
;
_space_group_IT_number 2
_space_group_name_Hall '-P 1'
_space_group_name_H-M_alt 'P -1'
_symmetry_cell_setting triclinic
_symmetry_space_group_name_H-M 'P -1'
_atom_sites_solution_hydrogens geom
_atom_sites_solution_primary direct
_atom_sites_solution_secondary difmap
_audit_creation_method SHELXL-97
_audit_update_record
;
2019-03-01 deposited with the CCDC.	2019-06-13 downloaded from the CCDC.
;
_cell_angle_alpha 98.244(5)
_cell_angle_beta 96.622(4)
_cell_angle_gamma 99.623(5)
_cell_formula_units_Z 2
_cell_length_a 8.1740(17)
_cell_length_b 9.264(2)
_cell_length_c 14.884(3)
_cell_measurement_reflns_used 3238
_cell_measurement_temperature 293(2)
_cell_measurement_theta_max 25.92
_cell_measurement_theta_min 2.26
_cell_volume 1088.5(4)
_computing_cell_refinement 'SAINT (Bruker, 2003)'
_computing_data_collection 'SMART (Bruker, 2003)'
_computing_data_reduction SAINT
_computing_molecular_graphics 'ORTEPII (Johnson, 1976)'
_computing_publication_material SHELXL-97
_computing_structure_refinement SHELXL-97
_computing_structure_solution 'SHELXS-97 (Sheldrick, 1997)'
_diffrn_ambient_temperature 293(2)
_diffrn_measured_fraction_theta_full 0.998
_diffrn_measured_fraction_theta_max 0.982
_diffrn_measurement_device_type 'Bruker APEX CCD area-detector'
_diffrn_measurement_method '\f and \w'
_diffrn_radiation_monochromator graphite
_diffrn_radiation_source 'fine-focus sealed tube'
_diffrn_radiation_type MoK\a
_diffrn_radiation_wavelength 0.71073
_diffrn_reflns_av_R_equivalents 0.1117
_diffrn_reflns_av_sigmaI/netI 0.1244
_diffrn_reflns_limit_h_max 10
_diffrn_reflns_limit_h_min -10
_diffrn_reflns_limit_k_max 11
_diffrn_reflns_limit_k_min -11
_diffrn_reflns_limit_l_max 18
_diffrn_reflns_limit_l_min -18
_diffrn_reflns_number 20284
_diffrn_reflns_theta_full 25.00
_diffrn_reflns_theta_max 26.06
_diffrn_reflns_theta_min 2.26
_exptl_absorpt_coefficient_mu 0.085
_exptl_absorpt_correction_T_max 0.745
_exptl_absorpt_correction_T_min 0.648
_exptl_absorpt_correction_type multi-scan
_exptl_absorpt_process_details '(SADABS;  Sheldrick, 2000)'
_exptl_crystal_colour colourless
_exptl_crystal_density_diffrn 1.191
_exptl_crystal_density_method 'not measured'
_exptl_crystal_description prism
_exptl_crystal_F_000 420
_exptl_crystal_size_max 0.8
_exptl_crystal_size_mid 0.2
_exptl_crystal_size_min 0.2
_refine_diff_density_max 0.834
_refine_diff_density_min -0.377
_refine_diff_density_rms 0.054
_refine_ls_extinction_method none
_refine_ls_goodness_of_fit_ref 0.975
_refine_ls_hydrogen_treatment mixed
_refine_ls_matrix_type full
_refine_ls_number_parameters 266
_refine_ls_number_reflns 4231
_refine_ls_number_restraints 0
_refine_ls_restrained_S_all 0.975
_refine_ls_R_factor_all 0.2085
_refine_ls_R_factor_gt 0.0779
_refine_ls_shift/su_max 0.000
_refine_ls_shift/su_mean 0.000
_refine_ls_structure_factor_coef Fsqd
_refine_ls_weighting_details 'calc w=1/[\s^2^(Fo^2^)+(0.1507P)^2^+0.0000P] where P=(Fo^2^+2Fc^2^)/3'
_refine_ls_weighting_scheme calc
_refine_ls_wR_factor_gt 0.2109
_refine_ls_wR_factor_ref 0.2763
_reflns_number_gt 1811
_reflns_number_total 4231
_reflns_threshold_expression I>2\s(I)
_cod_data_source_file c9ce00700h2.cif
_cod_data_source_block metnic
_cod_original_cell_volume 1088.6(4)
_cod_original_sg_symbol_H-M P-1
_cod_database_code 7234921

loop_
_symmetry_equiv_pos_as_xyz
'x, y, z'
'-x, -y, -z'

loop_
_atom_site_label
_atom_site_type_symbol
_atom_site_fract_x
_atom_site_fract_y
_atom_site_fract_z
_atom_site_U_iso_or_equiv
_atom_site_adp_type
_atom_site_occupancy
_atom_site_symmetry_multiplicity
_atom_site_calc_flag
_atom_site_refinement_flags
O1 O 0.0834(3) 0.1181(3) 0.31265(17) 0.0666(7) Uani 1 1 d .
O2 O 0.1621(3) 0.3429(3) 0.53586(17) 0.0718(8) Uani 1 1 d .
H2A H 0.248(5) 0.399(4) 0.571(3) 0.086 Uiso 1 1 d .
O3 O -0.1814(5) -0.5736(4) 0.1439(3) 0.1285(13) Uani 1 1 d .
O4 O 0.4432(3) 0.5225(3) 0.63703(16) 0.0646(7) Uani 1 1 d .
O5 O 0.3081(3) 0.6981(3) 0.59573(17) 0.0813(8) Uani 1 1 d .
N1 N 0.2632(4) 0.5681(3) 0.4135(2) 0.0527(7) Uani 1 1 d .
H1A H 0.278(4) 0.601(4) 0.485(3) 0.076(11) Uiso 1 1 d .
H1B H 0.371(5) 0.542(4) 0.406(3) 0.091 Uiso 1 1 d .
N2 N 0.6489(4) 0.7894(4) 0.8871(2) 0.0822(10) Uani 1 1 d .
C1 C -0.0191(4) -0.0103(4) 0.2647(2) 0.0536(9) Uani 1 1 d .
C2 C -0.1215(4) -0.1131(4) 0.3023(3) 0.0606(10) Uani 1 1 d .
H2 H -0.1259 -0.0988 0.3650 0.073 Uiso 1 1 calc R
C3 C -0.2177(5) -0.2382(4) 0.2455(3) 0.0636(10) Uani 1 1 d .
H3 H -0.2847 -0.3074 0.2716 0.076 Uiso 1 1 calc R
C4 C -0.2174(5) -0.2634(4) 0.1513(3) 0.0618(10) Uani 1 1 d .
C5 C -0.1125(5) -0.1583(4) 0.1156(3) 0.0645(10) Uani 1 1 d .
H5 H -0.1076 -0.1724 0.0529 0.077 Uiso 1 1 calc R
C6 C -0.0155(5) -0.0336(4) 0.1707(3) 0.0633(10) Uani 1 1 d .
H6 H 0.0525 0.0350 0.1447 0.076 Uiso 1 1 calc R
C7 C 0.0644(5) 0.1617(4) 0.4063(2) 0.0602(10) Uani 1 1 d .
H7A H 0.0933 0.0878 0.4422 0.072 Uiso 1 1 calc R
H7B H -0.0509 0.1708 0.4110 0.072 Uiso 1 1 calc R
C8 C 0.1795(4) 0.3092(4) 0.4418(2) 0.0542(9) Uani 1 1 d .
H8 H 0.2954 0.2984 0.4365 0.065 Uiso 1 1 calc R
C9 C 0.1348(4) 0.4284(3) 0.3879(2) 0.0544(9) Uani 1 1 d .
H9A H 0.1267 0.3922 0.3228 0.065 Uiso 1 1 calc R
H9B H 0.0262 0.4493 0.4000 0.065 Uiso 1 1 calc R
C10 C 0.2258(5) 0.6967(4) 0.3659(2) 0.0598(10) Uani 1 1 d .
H10 H 0.1161 0.7168 0.3787 0.072 Uiso 1 1 calc R
C11 C 0.3566(6) 0.8326(4) 0.4069(3) 0.0937(15) Uani 1 1 d .
H11A H 0.4653 0.8146 0.3955 0.140 Uiso 1 1 calc R
H11B H 0.3551 0.8540 0.4718 0.140 Uiso 1 1 calc R
H11C H 0.3324 0.9156 0.3793 0.140 Uiso 1 1 calc R
C12 C 0.2192(5) 0.6589(4) 0.2632(2) 0.0782(12) Uani 1 1 d .
H12A H 0.1999 0.7431 0.2355 0.117 Uiso 1 1 calc R
H12B H 0.1298 0.5763 0.2394 0.117 Uiso 1 1 calc R
H12C H 0.3238 0.6334 0.2495 0.117 Uiso 1 1 calc R
C13 C -0.3216(5) -0.3975(4) 0.0902(3) 0.0779(12) Uani 1 1 d .
H13A H -0.3666 -0.3680 0.0339 0.093 Uiso 1 1 calc R
H13B H -0.4156 -0.4344 0.1201 0.093 Uiso 1 1 calc R
C14 C -0.2293(8) -0.5219(5) 0.0661(4) 0.1181(19) Uani 1 1 d .
H14A H -0.3017 -0.6010 0.0224 0.142 Uiso 1 1 calc R
H14B H -0.1317 -0.4862 0.0386 0.142 Uiso 1 1 calc R
C15 C -0.1038(8) -0.6992(5) 0.1246(4) 0.144(2) Uani 1 1 d .
H15A H -0.1748 -0.7712 0.0772 0.217 Uiso 1 1 calc R
H15B H -0.0865 -0.7423 0.1790 0.217 Uiso 1 1 calc R
H15C H 0.0022 -0.6685 0.1046 0.217 Uiso 1 1 calc R
C16 C 0.4055(4) 0.6520(4) 0.6517(2) 0.0596(10) Uani 1 1 d .
C17 C 0.4799(4) 0.7517(4) 0.7394(2) 0.0514(9) Uani 1 1 d .
C18 C 0.5822(5) 0.7086(4) 0.8068(3) 0.0667(10) Uani 1 1 d .
H18 H 0.6066 0.6138 0.7945 0.080 Uiso 1 1 calc R
C19 C 0.4462(5) 0.8939(4) 0.7589(3) 0.0756(12) Uani 1 1 d .
H19 H 0.3793 0.9301 0.7158 0.091 Uiso 1 1 calc R
C20 C 0.6102(5) 0.9245(5) 0.9042(3) 0.0835(13) Uani 1 1 d .
H20 H 0.6519 0.9830 0.9610 0.100 Uiso 1 1 calc R
C21 C 0.5117(6) 0.9809(5) 0.8419(3) 0.0899(14) Uani 1 1 d .
H21 H 0.4899 1.0764 0.8557 0.108 Uiso 1 1 calc R

loop_
_atom_site_aniso_label
_atom_site_aniso_U_11
_atom_site_aniso_U_22
_atom_site_aniso_U_33
_atom_site_aniso_U_23
_atom_site_aniso_U_13
_atom_site_aniso_U_12
O1 0.0799(17) 0.0515(15) 0.0642(16) 0.0036(12) 0.0182(13) -0.0002(13)
O2 0.0776(19) 0.0728(18) 0.0602(17) 0.0136(13) 0.0078(13) -0.0008(14)
O3 0.142(3) 0.082(2) 0.147(3) 0.003(2) -0.030(2) 0.030(2)
O4 0.0585(15) 0.0616(16) 0.0730(16) 0.0057(12) 0.0066(12) 0.0159(13)
O5 0.098(2) 0.0802(18) 0.0637(16) 0.0034(14) -0.0119(14) 0.0356(16)
N1 0.0535(17) 0.0473(17) 0.0578(18) 0.0119(13) 0.0038(14) 0.0107(14)
N2 0.089(2) 0.090(3) 0.062(2) 0.0021(19) -0.0056(18) 0.020(2)
C1 0.059(2) 0.041(2) 0.062(2) 0.0103(17) 0.0112(17) 0.0098(17)
C2 0.067(2) 0.050(2) 0.065(2) 0.0154(18) 0.0096(19) 0.0073(19)
C3 0.061(2) 0.054(2) 0.079(3) 0.0266(19) 0.0071(19) 0.0068(19)
C4 0.063(2) 0.051(2) 0.070(3) 0.0129(19) -0.0005(19) 0.0098(19)
C5 0.077(3) 0.057(2) 0.059(2) 0.0077(19) 0.006(2) 0.017(2)
C6 0.074(2) 0.052(2) 0.068(2) 0.0171(19) 0.0185(19) 0.0114(19)
C7 0.066(2) 0.055(2) 0.060(2) 0.0113(17) 0.0098(18) 0.0079(19)
C8 0.057(2) 0.051(2) 0.055(2) 0.0105(16) 0.0076(17) 0.0083(18)
C9 0.056(2) 0.050(2) 0.056(2) 0.0092(16) 0.0032(16) 0.0071(18)
C10 0.069(2) 0.046(2) 0.070(2) 0.0180(17) 0.0084(18) 0.0199(18)
C11 0.122(4) 0.050(2) 0.104(3) 0.015(2) 0.006(3) 0.008(3)
C12 0.101(3) 0.065(2) 0.073(3) 0.027(2) 0.002(2) 0.021(2)
C13 0.071(3) 0.065(3) 0.088(3) 0.009(2) -0.012(2) 0.003(2)
C14 0.153(5) 0.070(3) 0.111(4) -0.004(3) -0.022(4) 0.007(3)
C15 0.157(5) 0.074(3) 0.187(6) -0.006(4) -0.032(4) 0.040(4)
C16 0.059(2) 0.063(2) 0.060(2) 0.0120(19) 0.0134(18) 0.0159(19)
C17 0.049(2) 0.052(2) 0.053(2) 0.0069(16) 0.0091(16) 0.0088(17)
C18 0.073(2) 0.063(2) 0.062(2) 0.0063(19) 0.000(2) 0.017(2)
C19 0.081(3) 0.075(3) 0.073(3) 0.008(2) 0.000(2) 0.033(2)
C20 0.080(3) 0.093(3) 0.068(3) -0.012(2) 0.005(2) 0.012(3)
C21 0.097(3) 0.077(3) 0.090(3) -0.009(3) -0.002(3) 0.030(3)

loop_
_atom_type_symbol
_atom_type_description
_atom_type_scat_dispersion_real
_atom_type_scat_dispersion_imag
_atom_type_scat_source
C C 0.0033 0.0016 'International Tables Vol C Tables 4.2.6.8 and 6.1.1.4'
H H 0.0000 0.0000 'International Tables Vol C Tables 4.2.6.8 and 6.1.1.4'
N N 0.0061 0.0033 'International Tables Vol C Tables 4.2.6.8 and 6.1.1.4'
O O 0.0106 0.0060 'International Tables Vol C Tables 4.2.6.8 and 6.1.1.4'

loop_
_geom_angle_atom_site_label_1
_geom_angle_atom_site_label_2
_geom_angle_atom_site_label_3
_geom_angle
C1 O1 C7 117.7(3)
C8 O2 H2A 116(3)
C14 O3 C15 111.3(5)
C9 N1 C10 115.3(2)
C9 N1 H1A 108.5(19)
C10 N1 H1A 109.5(18)
C9 N1 H1B 107(2)
C10 N1 H1B 114(2)
H1A N1 H1B 101(3)
C18 N2 C20 116.3(3)
O1 C1 C2 125.8(3)
O1 C1 C6 115.1(3)
C2 C1 C6 119.2(3)
C1 C2 C3 119.5(3)
C1 C2 H2 120.3
C3 C2 H2 120.3
C4 C3 C2 122.4(4)
C4 C3 H3 118.8
C2 C3 H3 118.8
C3 C4 C5 116.7(3)
C3 C4 C13 122.4(4)
C5 C4 C13 120.9(4)
C6 C5 C4 121.8(4)
C6 C5 H5 119.1
C4 C5 H5 119.1
C5 C6 C1 120.4(4)
C5 C6 H6 119.8
C1 C6 H6 119.8
O1 C7 C8 108.1(3)
O1 C7 H7A 110.1
C8 C7 H7A 110.1
O1 C7 H7B 110.1
C8 C7 H7B 110.1
H7A C7 H7B 108.4
O2 C8 C7 105.6(3)
O2 C8 C9 112.3(3)
C7 C8 C9 111.3(3)
O2 C8 H8 109.2
C7 C8 H8 109.2
C9 C8 H8 109.2
N1 C9 C8 111.3(3)
N1 C9 H9A 109.4
C8 C9 H9A 109.4
N1 C9 H9B 109.4
C8 C9 H9B 109.4
H9A C9 H9B 108.0
C11 C10 C12 112.1(3)
C11 C10 N1 108.4(3)
C12 C10 N1 111.4(3)
C11 C10 H10 108.3
C12 C10 H10 108.3
N1 C10 H10 108.3
C10 C11 H11A 109.5
C10 C11 H11B 109.5
H11A C11 H11B 109.5
C10 C11 H11C 109.5
H11A C11 H11C 109.5
H11B C11 H11C 109.5
C10 C12 H12A 109.5
C10 C12 H12B 109.5
H12A C12 H12B 109.5
C10 C12 H12C 109.5
H12A C12 H12C 109.5
H12B C12 H12C 109.5
C4 C13 C14 114.6(4)
C4 C13 H13A 108.6
C14 C13 H13A 108.6
C4 C13 H13B 108.6
C14 C13 H13B 108.6
H13A C13 H13B 107.6
O3 C14 C13 108.6(5)
O3 C14 H14A 110.0
C13 C14 H14A 110.0
O3 C14 H14B 110.0
C13 C14 H14B 110.0
H14A C14 H14B 108.3
O3 C15 H15A 109.5
O3 C15 H15B 109.5
H15A C15 H15B 109.5
O3 C15 H15C 109.5
H15A C15 H15C 109.5
H15B C15 H15C 109.5
O5 C16 O4 123.1(3)
O5 C16 C17 118.5(3)
O4 C16 C17 118.5(3)
C18 C17 C19 116.0(3)
C18 C17 C16 122.7(3)
C19 C17 C16 121.4(3)
N2 C18 C17 126.0(3)
N2 C18 H18 117.0
C17 C18 H18 117.0
C21 C19 C17 119.9(3)
C21 C19 H19 120.1
C17 C19 H19 120.1
N2 C20 C21 123.1(4)
N2 C20 H20 118.4
C21 C20 H20 118.4
C19 C21 C20 118.8(4)
C19 C21 H21 120.6
C20 C21 H21 120.6

loop_
_geom_bond_atom_site_label_1
_geom_bond_atom_site_label_2
_geom_bond_distance
O1 C1 1.383(4)
O1 C7 1.428(4)
O2 C8 1.419(4)
O2 H2A 0.87(4)
O3 C14 1.356(6)
O3 C15 1.425(6)
O4 C16 1.283(4)
O5 C16 1.254(4)
N1 C9 1.495(4)
N1 C10 1.525(4)
N1 H1A 1.06(4)
N1 H1B 0.97(4)
N2 C18 1.321(5)
N2 C20 1.338(5)
C1 C2 1.385(5)
C1 C6 1.389(5)
C2 C3 1.391(5)
C2 H2 0.9300
C3 C4 1.389(5)
C3 H3 0.9300
C4 C5 1.393(5)
C4 C13 1.497(5)
C5 C6 1.381(5)
C5 H5 0.9300
C6 H6 0.9300
C7 C8 1.510(5)
C7 H7A 0.9700
C7 H7B 0.9700
C8 C9 1.522(4)
C8 H8 0.9800
C9 H9A 0.9700
C9 H9B 0.9700
C10 C11 1.509(5)
C10 C12 1.511(5)
C10 H10 0.9800
C11 H11A 0.9600
C11 H11B 0.9600
C11 H11C 0.9600
C12 H12A 0.9600
C12 H12B 0.9600
C12 H12C 0.9600
C13 C14 1.503(7)
C13 H13A 0.9700
C13 H13B 0.9700
C14 H14A 0.9700
C14 H14B 0.9700
C15 H15A 0.9600
C15 H15B 0.9600
C15 H15C 0.9600
C16 C17 1.487(5)
C17 C18 1.378(5)
C17 C19 1.387(5)
C18 H18 0.9300
C19 C21 1.371(5)
C19 H19 0.9300
C20 C21 1.375(6)
C20 H20 0.9300
C21 H21 0.9300

loop_
_geom_torsion_atom_site_label_1
_geom_torsion_atom_site_label_2
_geom_torsion_atom_site_label_3
_geom_torsion_atom_site_label_4
_geom_torsion
C7 O1 C1 C2 -10.3(5)
C7 O1 C1 C6 169.5(3)
O1 C1 C2 C3 -179.7(3)
C6 C1 C2 C3 0.5(5)
C1 C2 C3 C4 -1.0(5)
C2 C3 C4 C5 1.3(5)
C2 C3 C4 C13 -179.7(3)
C3 C4 C5 C6 -1.1(5)
C13 C4 C5 C6 179.9(3)
C4 C5 C6 C1 0.6(5)
O1 C1 C6 C5 179.9(3)
C2 C1 C6 C5 -0.3(5)
C1 O1 C7 C8 -176.0(3)
O1 C7 C8 O2 -177.0(2)
O1 C7 C8 C9 60.9(4)
C10 N1 C9 C8 -177.6(3)
O2 C8 C9 N1 70.3(4)
C7 C8 C9 N1 -171.6(3)
C9 N1 C10 C11 173.8(3)
C9 N1 C10 C12 -62.4(4)
C3 C4 C13 C14 -97.7(5)
C5 C4 C13 C14 81.2(5)
C15 O3 C14 C13 175.7(4)
C4 C13 C14 O3 64.6(6)
O5 C16 C17 C18 177.1(4)
O4 C16 C17 C18 -2.5(5)
O5 C16 C17 C19 -1.4(5)
O4 C16 C17 C19 179.1(3)
C20 N2 C18 C17 1.1(6)
C19 C17 C18 N2 0.4(6)
C16 C17 C18 N2 -178.1(4)
C18 C17 C19 C21 -1.0(6)
C16 C17 C19 C21 177.5(4)
C18 N2 C20 C21 -2.2(7)
C17 C19 C21 C20 0.0(7)
N2 C20 C21 C19 1.7(7)
